data_7005919
loop_
_publ_author_name
'Jie, Suyun'
'Agostinho, Magno'
'Kermagoret, Anthony'
'Cazin, Catherine S. J.'
'Braunstein, Pierre'

_publ_section_title
;
 Mono- and dinuclear cobalt complexes with chelating or bridging
 bidentate P,N phosphino- and phosphinito-oxazoline ligands: synthesis,
 structures and catalytic ethylene oligomerisation.
;
_journal_issue 39
_journal_name_full 'Dalton transactions (Cambridge, England : 2003)'
_journal_page_first 4472
_journal_page_last 4482
_journal_paper_doi 10.1039/b706818b
_journal_year 2007
_chemical_formula_moiety 'C36 H40 Cl4 Co2 N2 O4 P2'
_chemical_formula_sum 'C36 H40 Cl4 Co2 N2 O4 P2'
_chemical_formula_weight 886.36
_chemical_name_systematic
;
?
;
_space_group_IT_number 14
_symmetry_cell_setting monoclinic
_symmetry_space_group_name_Hall '-P 2ybc'
_symmetry_space_group_name_H-M 'P 1 21/c 1'
_atom_sites_solution_hydrogens geom
_atom_sites_solution_primary direct
_atom_sites_solution_secondary difmap
_audit_creation_method SHELXL-97
_cell_angle_alpha 90.00
_cell_angle_beta 104.325(5)
_cell_angle_gamma 90.00
_cell_formula_units_Z 2
_cell_length_a 8.6150(10)
_cell_length_b 18.264(3)
_cell_length_c 12.580(2)
_cell_measurement_reflns_used 17232
_cell_measurement_temperature 173(2)
_cell_measurement_theta_max 30.034
_cell_measurement_theta_min 0.998
_cell_volume 1917.8(5)
_computing_cell_refinement 'Denzo (Nonius B.V., 1998)'
_computing_data_collection 'Collect (Nonius B.V., 1998)'
_computing_data_reduction 'Denzo (Nonius B.V., 1998)'
_computing_molecular_graphics 'PLATON 98 (Spek, 1998)'
_computing_publication_material 'SHELXL-97 (Sheldrick, 1997)'
_computing_structure_refinement 'SHELXL-97 (Sheldrick, 1997)'
_computing_structure_solution 'SHELXS-97 (Sheldrick, 1997)'
_diffrn_ambient_temperature 173(2)
_diffrn_measured_fraction_theta_full 0.998
_diffrn_measured_fraction_theta_max 0.998
_diffrn_measurement_device_type KappaCCD
_diffrn_measurement_method '\p scans'
_diffrn_radiation_monochromator graphite
_diffrn_radiation_source 'fine-focus sealed tube'
_diffrn_radiation_type MoK\a
_diffrn_radiation_wavelength 0.71069
_diffrn_reflns_av_R_equivalents 0.0676
_diffrn_reflns_av_sigmaI/netI 0.0765
_diffrn_reflns_limit_h_max 12
_diffrn_reflns_limit_h_min -12
_diffrn_reflns_limit_k_max 25
_diffrn_reflns_limit_k_min -23
_diffrn_reflns_limit_l_max 12
_diffrn_reflns_limit_l_min -17
_diffrn_reflns_number 17961
_diffrn_reflns_theta_full 30.02
_diffrn_reflns_theta_max 30.02
_diffrn_reflns_theta_min 2.01
_exptl_absorpt_coefficient_mu 1.268
_exptl_absorpt_correction_type none
_exptl_crystal_colour blue
_exptl_crystal_density_diffrn 1.535
_exptl_crystal_density_method 'not measured'
_exptl_crystal_description prism
_exptl_crystal_F_000 908
_exptl_crystal_size_max 0.10
_exptl_crystal_size_mid 0.10
_exptl_crystal_size_min 0.10
_refine_diff_density_max 1.930
_refine_diff_density_min -1.477
_refine_diff_density_rms 0.102
_refine_ls_extinction_method none
_refine_ls_goodness_of_fit_ref 1.016
_refine_ls_hydrogen_treatment constr
_refine_ls_matrix_type full
_refine_ls_number_parameters 226
_refine_ls_number_reflns 5587
_refine_ls_number_restraints 0
_refine_ls_restrained_S_all 1.016
_refine_ls_R_factor_all 0.1192
_refine_ls_R_factor_gt 0.0731
_refine_ls_shift/su_max 0.000
_refine_ls_shift/su_mean 0.000
_refine_ls_structure_factor_coef Fsqd
_refine_ls_weighting_details 'calc w=1/[\s^2^(Fo^2^)+(0.0573P)^2^+6.3914P] where P=(Fo^2^+2Fc^2^)/3'
_refine_ls_weighting_scheme calc
_refine_ls_wR_factor_gt 0.1594
_refine_ls_wR_factor_ref 0.1785
_reflns_number_gt 3656
_reflns_number_total 5587
_reflns_threshold_expression >2sigma(I)
_cod_data_source_file b706818b.txt
_cod_data_source_block jie1
_cod_original_sg_symbol_H-M P21/c
_cod_database_code 7005919

loop_
_symmetry_equiv_pos_as_xyz
'x, y, z'
'-x, y+1/2, -z+1/2'
'-x, -y, -z'
'x, -y-1/2, z-1/2'

loop_
_atom_site_label
_atom_site_type_symbol
_atom_site_fract_x
_atom_site_fract_y
_atom_site_fract_z
_atom_site_U_iso_or_equiv
_atom_site_adp_type
_atom_site_occupancy
_atom_site_symmetry_multiplicity
_atom_site_calc_flag
_atom_site_refinement_flags
_atom_site_disorder_assembly
_atom_site_disorder_group
Co Co -0.18471(7) 0.06094(3) 0.60039(5) 0.03225(17) Uani 1 1 d . . .
Cl1 Cl -0.24435(15) 0.14076(6) 0.71978(9) 0.0418(3) Uani 1 1 d . . .
Cl2 Cl -0.28867(18) -0.04954(6) 0.62504(10) 0.0513(3) Uani 1 1 d . . .
P P 0.18304(18) 0.06389(6) 0.69573(9) 0.0420(3) Uani 1 1 d . . .
O1 O -0.3591(4) 0.09786(17) 0.2612(2) 0.0445(8) Uani 1 1 d . . .
O2 O 0.0384(4) 0.0409(2) 0.6208(3) 0.0548(9) Uani 1 1 d . . .
N2 N -0.2636(4) 0.09862(18) 0.4442(3) 0.0289(7) Uani 1 1 d . . .
C1 C 0.3435(7) 0.0193(2) 0.6518(4) 0.0484(13) Uani 1 1 d . . .
H1A H 0.3490 0.0391 0.5795 0.058 Uiso 1 1 calc . . .
H1B H 0.4466 0.0301 0.7049 0.058 Uiso 1 1 calc . . .
C2 C -0.3202(6) 0.0611(2) 0.3569(4) 0.0358(9) Uani 1 1 d . . .
C3 C -0.2985(5) 0.1713(2) 0.2853(3) 0.0347(9) Uani 1 1 d . . .
H3A H -0.3786 0.2080 0.2486 0.042 Uiso 1 1 calc . . .
H3B H -0.1986 0.1786 0.2611 0.042 Uiso 1 1 calc . . .
C4 C -0.2663(5) 0.1777(2) 0.4110(3) 0.0285(8) Uani 1 1 d . . .
C5 C -0.4035(6) 0.2162(3) 0.4442(4) 0.0398(10) Uani 1 1 d . . .
H5A H -0.5046 0.1918 0.4094 0.060 Uiso 1 1 calc . . .
H5B H -0.4080 0.2674 0.4206 0.060 Uiso 1 1 calc . . .
H5C H -0.3863 0.2141 0.5241 0.060 Uiso 1 1 calc . . .
C6 C -0.1075(6) 0.2139(3) 0.4617(4) 0.0410(11) Uani 1 1 d . . .
H6A H -0.0960 0.2204 0.5406 0.062 Uiso 1 1 calc . . .
H6B H -0.1034 0.2618 0.4274 0.062 Uiso 1 1 calc . . .
H6C H -0.0202 0.1831 0.4499 0.062 Uiso 1 1 calc . . .
C7 C 0.2915(5) 0.1904(2) 0.6167(3) 0.0342(9) Uani 1 1 d . . .
H7 H 0.3336 0.1593 0.5701 0.041 Uiso 1 1 calc . . .
C8 C 0.3018(5) 0.2658(2) 0.6074(4) 0.0367(10) Uani 1 1 d . . .
H8 H 0.3501 0.2862 0.5540 0.044 Uiso 1 1 calc . . .
C9 C 0.2417(5) 0.3114(2) 0.6758(4) 0.0363(10) Uani 1 1 d . . .
H9 H 0.2495 0.3630 0.6696 0.044 Uiso 1 1 calc . . .
C10 C 0.1703(5) 0.2815(2) 0.7533(4) 0.0368(10) Uani 1 1 d . . .
H10 H 0.1290 0.3128 0.8001 0.044 Uiso 1 1 calc . . .
C11 C 0.1590(5) 0.2070(2) 0.7627(4) 0.0359(10) Uani 1 1 d . . .
H11 H 0.1099 0.1869 0.8160 0.043 Uiso 1 1 calc . . .
C12 C 0.2192(5) 0.1603(2) 0.6945(3) 0.0324(9) Uani 1 1 d . . .
C13 C 0.1994(6) 0.0353(2) 0.8345(3) 0.0349(9) Uani 1 1 d . . .
C14 C 0.3186(6) 0.0650(3) 0.9197(4) 0.0438(11) Uani 1 1 d . . .
H14 H 0.3837 0.1043 0.9063 0.053 Uiso 1 1 calc . . .
C15 C 0.3400(7) 0.0360(3) 1.0243(4) 0.0530(14) Uani 1 1 d . . .
H15 H 0.4198 0.0561 1.0831 0.064 Uiso 1 1 calc . . .
C16 C 0.2496(7) -0.0201(4) 1.0441(4) 0.0604(17) Uani 1 1 d . . .
H16 H 0.2661 -0.0388 1.1165 0.072 Uiso 1 1 calc . . .
C17 C 0.1333(7) -0.0507(3) 0.9603(5) 0.0590(15) Uani 1 1 d . . .
H17 H 0.0719 -0.0911 0.9746 0.071 Uiso 1 1 calc . . .
C18 C 0.1064(6) -0.0223(3) 0.8549(4) 0.0441(11) Uani 1 1 d . . .
H18 H 0.0247 -0.0423 0.7972 0.053 Uiso 1 1 calc . . .

loop_
_atom_site_aniso_label
_atom_site_aniso_U_11
_atom_site_aniso_U_22
_atom_site_aniso_U_33
_atom_site_aniso_U_23
_atom_site_aniso_U_13
_atom_site_aniso_U_12
Co 0.0462(4) 0.0251(3) 0.0258(3) 0.0038(2) 0.0096(2) 0.0011(2)
Cl1 0.0592(7) 0.0378(6) 0.0310(5) -0.0027(4) 0.0161(5) 0.0034(5)
Cl2 0.0810(9) 0.0320(6) 0.0382(6) 0.0079(5) 0.0094(6) -0.0113(6)
P 0.0788(9) 0.0253(6) 0.0221(5) -0.0019(4) 0.0129(5) -0.0079(6)
O1 0.077(2) 0.0327(17) 0.0225(15) 0.0000(12) 0.0109(15) -0.0076(16)
O2 0.054(2) 0.055(2) 0.055(2) 0.0000(18) 0.0130(17) -0.0005(18)
N2 0.0399(19) 0.0243(17) 0.0229(16) 0.0014(13) 0.0085(14) 0.0004(14)
C1 0.098(4) 0.024(2) 0.029(2) -0.0025(18) 0.027(2) -0.008(2)
C2 0.055(3) 0.026(2) 0.029(2) 0.0016(17) 0.0148(19) 0.0016(19)
C3 0.045(2) 0.029(2) 0.029(2) 0.0047(16) 0.0077(18) -0.0026(18)
C4 0.035(2) 0.0247(19) 0.0243(19) 0.0037(15) 0.0046(15) 0.0003(16)
C5 0.043(3) 0.039(3) 0.038(2) 0.0046(19) 0.0116(19) 0.010(2)
C6 0.041(2) 0.043(3) 0.036(2) 0.005(2) 0.0034(19) -0.008(2)
C7 0.044(2) 0.030(2) 0.031(2) -0.0018(17) 0.0129(18) 0.0034(18)
C8 0.042(2) 0.031(2) 0.041(2) 0.0015(19) 0.0165(19) -0.0010(19)
C9 0.039(2) 0.024(2) 0.046(3) -0.0024(18) 0.0124(19) -0.0032(18)
C10 0.038(2) 0.034(2) 0.040(2) -0.0096(19) 0.0141(19) -0.0031(19)
C11 0.045(3) 0.034(2) 0.030(2) -0.0063(18) 0.0141(18) -0.0075(19)
C12 0.044(2) 0.027(2) 0.0258(19) -0.0026(15) 0.0060(17) -0.0015(17)
C13 0.051(3) 0.033(2) 0.0221(19) 0.0007(16) 0.0105(18) 0.0044(19)
C14 0.057(3) 0.044(3) 0.031(2) -0.008(2) 0.009(2) 0.003(2)
C15 0.055(3) 0.074(4) 0.026(2) -0.007(2) 0.002(2) 0.026(3)
C16 0.068(4) 0.084(4) 0.037(3) 0.027(3) 0.027(3) 0.033(3)
C17 0.061(3) 0.064(4) 0.061(4) 0.030(3) 0.032(3) 0.012(3)
C18 0.047(3) 0.046(3) 0.039(3) 0.009(2) 0.011(2) 0.004(2)

loop_
_atom_type_symbol
_atom_type_description
_atom_type_scat_dispersion_real
_atom_type_scat_dispersion_imag
_atom_type_scat_source
C C 0.0033 0.0016 'International Tables Vol C Tables 4.2.6.8 and 6.1.1.4'
H H 0.0000 0.0000 'International Tables Vol C Tables 4.2.6.8 and 6.1.1.4'
N N 0.0061 0.0033 'International Tables Vol C Tables 4.2.6.8 and 6.1.1.4'
O O 0.0106 0.0060 'International Tables Vol C Tables 4.2.6.8 and 6.1.1.4'
P P 0.1023 0.0942 'International Tables Vol C Tables 4.2.6.8 and 6.1.1.4'
Cl Cl 0.1484 0.1585 'International Tables Vol C Tables 4.2.6.8 and 6.1.1.4'
Co Co 0.3494 0.9721 'International Tables Vol C Tables 4.2.6.8 and 6.1.1.4'

loop_
_geom_angle_atom_site_label_1
_geom_angle_atom_site_label_2
_geom_angle_atom_site_label_3
_geom_angle
_geom_angle_site_symmetry_1
_geom_angle_site_symmetry_3
_geom_angle_publ_flag
O2 Co N2 106.24(15) . . ?
O2 Co Cl1 115.09(12) . . ?
N2 Co Cl1 110.48(10) . . ?
O2 Co Cl2 103.31(12) . . ?
N2 Co Cl2 112.68(10) . . ?
Cl1 Co Cl2 108.93(5) . . ?
O2 P C12 114.2(2) . . ?
O2 P C13 113.7(2) . . ?
C12 P C13 108.8(2) . . ?
O2 P C1 106.0(2) . . ?
C12 P C1 107.0(2) . . ?
C13 P C1 106.6(2) . . ?
C2 O1 C3 106.2(3) . . ?
P O2 Co 135.9(3) . . ?
C2 N2 C4 107.4(3) . . ?
C2 N2 Co 127.7(3) . . ?
C4 N2 Co 124.9(2) . . ?
C2 C1 P 111.7(4) 3_556 . ?
C2 C1 H1A 109.3 3_556 . ?
P C1 H1A 109.3 . . ?
C2 C1 H1B 109.3 3_556 . ?
P C1 H1B 109.3 . . ?
H1A C1 H1B 107.9 . . ?
N2 C2 O1 117.2(4) . . ?
N2 C2 C1 127.4(4) . 3_556 ?
O1 C2 C1 115.4(4) . 3_556 ?
O1 C3 C4 104.4(3) . . ?
O1 C3 H3A 110.9 . . ?
C4 C3 H3A 110.9 . . ?
O1 C3 H3B 110.9 . . ?
C4 C3 H3B 110.9 . . ?
H3A C3 H3B 108.9 . . ?
N2 C4 C6 110.7(3) . . ?
N2 C4 C5 109.1(3) . . ?
C6 C4 C5 111.5(4) . . ?
N2 C4 C3 101.5(3) . . ?
C6 C4 C3 112.3(3) . . ?
C5 C4 C3 111.2(3) . . ?
C4 C5 H5A 109.5 . . ?
C4 C5 H5B 109.5 . . ?
H5A C5 H5B 109.5 . . ?
C4 C5 H5C 109.5 . . ?
H5A C5 H5C 109.5 . . ?
H5B C5 H5C 109.5 . . ?
C4 C6 H6A 109.5 . . ?
C4 C6 H6B 109.5 . . ?
H6A C6 H6B 109.5 . . ?
C4 C6 H6C 109.5 . . ?
H6A C6 H6C 109.5 . . ?
H6B C6 H6C 109.5 . . ?
C8 C7 C12 120.0(4) . . ?
C8 C7 H7 120.0 . . ?
C12 C7 H7 120.0 . . ?
C7 C8 C9 120.2(4) . . ?
C7 C8 H8 119.9 . . ?
C9 C8 H8 119.9 . . ?
C10 C9 C8 119.9(4) . . ?
C10 C9 H9 120.0 . . ?
C8 C9 H9 120.0 . . ?
C11 C10 C9 120.3(4) . . ?
C11 C10 H10 119.9 . . ?
C9 C10 H10 119.9 . . ?
C10 C11 C12 120.5(4) . . ?
C10 C11 H11 119.8 . . ?
C12 C11 H11 119.8 . . ?
C7 C12 C11 119.2(4) . . ?
C7 C12 P 120.2(3) . . ?
C11 C12 P 120.2(3) . . ?
C18 C13 C14 120.1(4) . . ?
C18 C13 P 119.5(3) . . ?
C14 C13 P 119.9(4) . . ?
C15 C14 C13 118.6(5) . . ?
C15 C14 H14 120.7 . . ?
C13 C14 H14 120.7 . . ?
C16 C15 C14 121.2(5) . . ?
C16 C15 H15 119.4 . . ?
C14 C15 H15 119.4 . . ?
C15 C16 C17 120.7(5) . . ?
C15 C16 H16 119.6 . . ?
C17 C16 H16 119.6 . . ?
C16 C17 C18 119.7(5) . . ?
C16 C17 H17 120.1 . . ?
C18 C17 H17 120.1 . . ?
C13 C18 C17 119.6(5) . . ?
C13 C18 H18 120.2 . . ?
C17 C18 H18 120.2 . . ?

loop_
_geom_bond_atom_site_label_1
_geom_bond_atom_site_label_2
_geom_bond_distance
_geom_bond_site_symmetry_2
_geom_bond_publ_flag
Co O2 1.910(4) . ?
Co N2 2.033(3) . ?
Co Cl1 2.2421(12) . ?
Co Cl2 2.2599(13) . ?
P O2 1.427(4) . ?
P C12 1.789(4) . ?
P C13 1.794(4) . ?
P C1 1.805(6) . ?
O1 C2 1.346(5) . ?
O1 C3 1.445(5) . ?
N2 C2 1.284(5) . ?
N2 C4 1.502(5) . ?
C1 C2 1.483(6) 3_556 ?
C1 H1A 0.9900 . ?
C1 H1B 0.9900 . ?
C2 C1 1.483(6) 3_556 ?
C3 C4 1.541(6) . ?
C3 H3A 0.9900 . ?
C3 H3B 0.9900 . ?
C4 C6 1.511(6) . ?
C4 C5 1.519(6) . ?
C5 H5A 0.9800 . ?
C5 H5B 0.9800 . ?
C5 H5C 0.9800 . ?
C6 H6A 0.9800 . ?
C6 H6B 0.9800 . ?
C6 H6C 0.9800 . ?
C7 C8 1.386(6) . ?
C7 C12 1.396(6) . ?
C7 H7 0.9500 . ?
C8 C9 1.387(6) . ?
C8 H8 0.9500 . ?
C9 C10 1.386(6) . ?
C9 H9 0.9500 . ?
C10 C11 1.373(6) . ?
C10 H10 0.9500 . ?
C11 C12 1.398(6) . ?
C11 H11 0.9500 . ?
C13 C18 1.385(7) . ?
C13 C14 1.398(6) . ?
C14 C15 1.388(7) . ?
C14 H14 0.9500 . ?
C15 C16 1.347(9) . ?
C15 H15 0.9500 . ?
C16 C17 1.381(9) . ?
C16 H16 0.9500 . ?
C17 C18 1.389(7) . ?
C17 H17 0.9500 . ?
C18 H18 0.9500 . ?

loop_
_geom_torsion_atom_site_label_1
_geom_torsion_atom_site_label_2
_geom_torsion_atom_site_label_3
_geom_torsion_atom_site_label_4
_geom_torsion
_geom_torsion_site_symmetry_1
_geom_torsion_site_symmetry_2
_geom_torsion_site_symmetry_3
_geom_torsion_site_symmetry_4
_geom_torsion_publ_flag
C12 P O2 Co -60.6(4) . . . . ?
C13 P O2 Co 65.1(4) . . . . ?
C1 P O2 Co -178.1(3) . . . . ?
N2 Co O2 P 123.2(3) . . . . ?
Cl1 Co O2 P 0.6(4) . . . . ?
Cl2 Co O2 P -118.0(3) . . . . ?
O2 Co N2 C2 89.9(4) . . . . ?
Cl1 Co N2 C2 -144.6(4) . . . . ?
Cl2 Co N2 C2 -22.5(4) . . . . ?
O2 Co N2 C4 -90.5(3) . . . . ?
Cl1 Co N2 C4 35.0(3) . . . . ?
Cl2 Co N2 C4 157.1(3) . . . . ?
O2 P C1 C2 -54.2(4) . . . 3_556 ?
C12 P C1 C2 -176.5(3) . . . 3_556 ?
C13 P C1 C2 67.2(4) . . . 3_556 ?
C4 N2 C2 O1 3.0(5) . . . . ?
Co N2 C2 O1 -177.3(3) . . . . ?
C4 N2 C2 C1 -179.1(5) . . . 3_556 ?
Co N2 C2 C1 0.5(7) . . . 3_556 ?
C3 O1 C2 N2 9.2(6) . . . . ?
C3 O1 C2 C1 -168.9(4) . . . 3_556 ?
C2 O1 C3 C4 -16.6(4) . . . . ?
C2 N2 C4 C6 -132.3(4) . . . . ?
Co N2 C4 C6 48.0(4) . . . . ?
C2 N2 C4 C5 104.6(4) . . . . ?
Co N2 C4 C5 -75.1(4) . . . . ?
C2 N2 C4 C3 -12.9(4) . . . . ?
Co N2 C4 C3 167.4(3) . . . . ?
O1 C3 C4 N2 17.6(4) . . . . ?
O1 C3 C4 C6 135.9(4) . . . . ?
O1 C3 C4 C5 -98.4(4) . . . . ?
C12 C7 C8 C9 0.6(7) . . . . ?
C7 C8 C9 C10 -0.4(7) . . . . ?
C8 C9 C10 C11 0.1(7) . . . . ?
C9 C10 C11 C12 0.0(7) . . . . ?
C8 C7 C12 C11 -0.4(7) . . . . ?
C8 C7 C12 P 172.2(4) . . . . ?
C10 C11 C12 C7 0.1(7) . . . . ?
C10 C11 C12 P -172.5(4) . . . . ?
O2 P C12 C7 -83.8(4) . . . . ?
C13 P C12 C7 147.9(4) . . . . ?
C1 P C12 C7 33.1(4) . . . . ?
O2 P C12 C11 88.7(4) . . . . ?
C13 P C12 C11 -39.5(4) . . . . ?
C1 P C12 C11 -154.3(4) . . . . ?
O2 P C13 C18 19.8(5) . . . . ?
C12 P C13 C18 148.3(4) . . . . ?
C1 P C13 C18 -96.6(4) . . . . ?
O2 P C13 C14 -167.9(4) . . . . ?
C12 P C13 C14 -39.5(4) . . . . ?
C1 P C13 C14 75.7(4) . . . . ?
C18 C13 C14 C15 -0.6(7) . . . . ?
P C13 C14 C15 -172.8(4) . . . . ?
C13 C14 C15 C16 0.7(8) . . . . ?
C14 C15 C16 C17 0.4(8) . . . . ?
C15 C16 C17 C18 -1.5(9) . . . . ?
C14 C13 C18 C17 -0.5(7) . . . . ?
P C13 C18 C17 171.7(4) . . . . ?
C16 C17 C18 C13 1.6(8) . . . . ?
